data_9005304
loop_
_publ_author_name
'Allan, D. R.'
'Angel, R. J.'

_publ_section_title
;
 A high-pressure structural study of microcline (KAlSi3O8) to 7 GPa
 P = 1.4 GPa
;
_journal_name_full 'European Journal of Mineralogy'
_journal_page_first 263
_journal_page_last 275
_journal_volume 9
_journal_year 1997
_chemical_formula_sum 'Al1.03 K0.986 Na0.014 O8 Si2.97'
_chemical_name_mineral Microcline
_space_group_IT_number 2
_symmetry_space_group_name_Hall '-P 1 (1/2*x+1/2*y,1/2*x-1/2*y,-z)'
_symmetry_space_group_name_H-M 'C -1'
_cell_angle_alpha 90.436
_cell_angle_beta 116.163
_cell_angle_gamma 87.97
_cell_formula_units_Z 4
_cell_length_a 8.4812
_cell_length_b 12.930
_cell_length_c 7.1784
_cell_volume 706.072
_database_code_amcsd 0006650
_diffrn_ambient_pressure 1.4e+06
_exptl_crystal_density_diffrn 2.616
_cod_original_formula_sum '(K.986 Na.014) (Al1.03 Si2.97) O8'
_cod_database_code 9005304

loop_
_space_group_symop_operation_xyz
x,y,z
1/2+x,1/2+y,z
-x,-y,-z
1/2-x,1/2-y,-z

loop_
_atom_site_label
_atom_site_fract_x
_atom_site_fract_y
_atom_site_fract_z
_atom_site_occupancy
_atom_site_U_iso_or_equiv
_atom_site_type_symbol
_atom_site_attached_hydrogens
KM 0.27920 -0.00490 0.13720 0.98600 0.02774 K 0
NaM 0.27920 -0.00490 0.13720 0.01400 0.02774 Na 0
AlT1o 0.00600 0.18860 0.21760 0.94400 0.01748 Al 0
SiT1o 0.00600 0.18860 0.21760 0.05600 0.01748 Si 0
AlT1m 0.00620 0.82020 0.23060 0.06800 0.01672 Al 0
SiT1m 0.00620 0.82020 0.23060 0.93200 0.01672 Si 0
AlT2o 0.70610 0.12050 0.33950 0.00900 0.01659 Al 0
SiT2o 0.70610 0.12050 0.33950 0.99100 0.01659 Si 0
AlT2m 0.70210 0.88610 0.34790 0.00900 0.01811 Al 0
SiT2m 0.70210 0.88610 0.34790 0.99100 0.01811 Si 0
Oa1 0.00230 0.14100 -0.01440 1.00000 0.02305 O 0
Oa2 0.62940 0.00860 0.28620 1.00000 0.02166 O 0
Obo 0.81650 0.14750 0.21750 1.00000 0.02052 O 0
Obm 0.82600 0.86110 0.23330 1.00000 0.03141 O 0
Oco 0.02980 0.31940 0.25370 1.00000 0.02064 O 0
Ocm 0.03270 0.69180 0.27030 1.00000 0.02254 O 0
Odo 0.19000 0.12290 0.40660 1.00000 0.02242 O 0
Odm 0.17490 0.87340 0.41270 1.00000 0.02419 O 0

loop_
_cod_changelog_entry_id
_cod_changelog_entry_author
_cod_changelog_entry_date
_cod_changelog_entry_text
1
;cod-tools version 3.8.0
Id: cif_guess_AMCSD_atom_types 9581 2023-05-17 12:35:41Z saulius
;
2023-05-18T11:39:11+03:00
;Derived atom types and hydrogen counts
from atom names that follow the AMCSD naming convention
(Wat == water, O-H == hydroxyl).
;

loop_
_cod_related_entry_id
_cod_related_entry_database
_cod_related_entry_code
1 AMCSD 0006650
